data_4034494
loop_
_publ_author_name
'Li, Yingchun'
'Zhai, Weixiang'
'Liao, Yongfang'
'Nie, Jiangping'
'Han, Guifang'
'Song, Yuguang'
'Li, Shaoyong'
'Hou, Jingli'
'Liu, Yangping'

_publ_section_title
;
 Synthesis of Central Chirality-Containing Triarylmethanols and
 Triarylmethyl Radicals with Extraordinarily Stable Configurations.
;
_journal_issue 18
_journal_name_full 'The Journal of organic chemistry'
_journal_page_first 11774
_journal_page_last 11782
_journal_paper_doi 10.1021/acs.joc.9b01675
_journal_volume 84
_journal_year 2019
_chemical_formula_sum 'C12 H14 O2 S4'
_chemical_formula_weight 318.47
_space_group_IT_number 2
_space_group_name_Hall '-P 1'
_space_group_name_H-M_alt 'P -1'
_symmetry_cell_setting triclinic
_symmetry_space_group_name_H-M 'P -1'
_atom_sites_solution_hydrogens geom
_atom_sites_solution_primary direct
_atom_sites_solution_secondary difmap
_audit_creation_method SHELXL-97
_cell_angle_alpha 66.629(13)
_cell_angle_beta 86.938(18)
_cell_angle_gamma 62.124(11)
_cell_formula_units_Z 4
_cell_length_a 11.1860(8)
_cell_length_b 11.40710(10)
_cell_length_c 13.4875(11)
_cell_measurement_reflns_used 5189
_cell_measurement_temperature 113(2)
_cell_measurement_theta_max 27.5
_cell_measurement_theta_min 3.1
_cell_volume 1377.9(3)
_computing_cell_refinement 'CrystalClear-SM Expert 2.1 b42'
_computing_data_collection 'CrystalClear-SM Expert 2.1 b42 (Rigaku, 2015)'
_computing_data_reduction 'CrystalClear-SM Expert 2.1 b42'
_computing_molecular_graphics 'CrystalStructure 4.1'
_computing_publication_material 'CrystalStructure 4.1 (Rigaku, 2014)'
_computing_structure_refinement 'SHELXL-97 (Sheldrick, 1997)'
_computing_structure_solution 'SHELXS-97 (Sheldrick, 1990)'
_diffrn_ambient_temperature 113(2)
_diffrn_detector_area_resol_mean 5.814
_diffrn_measured_fraction_theta_full 0.975
_diffrn_measured_fraction_theta_max 0.975
_diffrn_measurement_device_type 'Rigaku XtaLAB P200'
_diffrn_measurement_method '\w and \f scans'
_diffrn_radiation_monochromator multilayer
_diffrn_radiation_source 'rotating anode'
_diffrn_radiation_type MoK\a
_diffrn_radiation_wavelength 0.71073
_diffrn_reflns_av_R_equivalents 0.0152
_diffrn_reflns_av_sigmaI/netI 0.0142
_diffrn_reflns_limit_h_max 14
_diffrn_reflns_limit_h_min -14
_diffrn_reflns_limit_k_max 14
_diffrn_reflns_limit_k_min -14
_diffrn_reflns_limit_l_max 16
_diffrn_reflns_limit_l_min -17
_diffrn_reflns_number 17696
_diffrn_reflns_theta_full 27.59
_diffrn_reflns_theta_max 27.59
_diffrn_reflns_theta_min 3.09
_diffrn_standards_decay_% 0
_diffrn_standards_interval_count 0
_diffrn_standards_interval_time 0
_diffrn_standards_number 0
_exptl_absorpt_coefficient_mu 0.679
_exptl_absorpt_correction_T_max 0.9229
_exptl_absorpt_correction_T_min 0.8761
_exptl_absorpt_correction_type multi-scan
_exptl_absorpt_process_details 'REQAB (Rigaku, 1998)'
_exptl_crystal_colour Colorless
_exptl_crystal_density_diffrn 1.535
_exptl_crystal_density_method 'not measured'
_exptl_crystal_description Prism
_exptl_crystal_F_000 664
_exptl_crystal_size_max 0.20
_exptl_crystal_size_mid 0.18
_exptl_crystal_size_min 0.12
_refine_diff_density_max 0.401
_refine_diff_density_min -0.209
_refine_diff_density_rms 0.046
_refine_ls_extinction_method none
_refine_ls_goodness_of_fit_ref 1.050
_refine_ls_hydrogen_treatment constr
_refine_ls_matrix_type full
_refine_ls_number_parameters 333
_refine_ls_number_reflns 6222
_refine_ls_number_restraints 0
_refine_ls_restrained_S_all 1.050
_refine_ls_R_factor_all 0.0214
_refine_ls_R_factor_gt 0.0198
_refine_ls_shift/su_max 0.002
_refine_ls_shift/su_mean 0.000
_refine_ls_structure_factor_coef Fsqd
_refine_ls_weighting_details 'calc w=1/[\s^2^(Fo^2^)+(0.0321P)^2^+0.4053P] where P=(Fo^2^+2Fc^2^)/3'
_refine_ls_weighting_scheme calc
_refine_ls_wR_factor_gt 0.0553
_refine_ls_wR_factor_ref 0.0560
_reflns_number_gt 5813
_reflns_number_total 6222
_reflns_threshold_expression >2sigma(I)
_cod_data_source_file jo9b01675_si_002.cif
_cod_data_source_block shelx
_cod_depositor_comments
;
The following automatic conversions were performed:

data item '_exptl_absorpt_correction_type' value 'MULTI-SCAN' was
changed to 'multi-scan' in accordance with the
/home/data/users/saulius/crontab/automatic-downloads/current/ACS/lib/dictionaries/cif_core.dic
dictionary named 'cif_core.dic' version 2.4.2 last updated on
2011-04-26.

data item '_refine_ls_hydrogen_treatment' value 'CONSTR' was changed
to 'constr' in accordance with the
/home/data/users/saulius/crontab/automatic-downloads/current/ACS/lib/dictionaries/cif_core.dic
dictionary named 'cif_core.dic' version 2.4.2 last updated on
2011-04-26.

data item '_symmetry_cell_setting' value 'Triclinic' was changed to
'triclinic' in accordance with the
/home/data/users/saulius/crontab/automatic-downloads/current/ACS/lib/dictionaries/cif_core.dic
dictionary named 'cif_core.dic' version 2.4.2 last updated on
2011-04-26.

Automatic conversion script
Id: cif_fix_values 6909 2019-04-08 15:41:33Z antanas 
;
_cod_original_cell_volume 1377.87(15)
_cod_original_sg_symbol_H-M P-1
_cod_database_code 4034494

loop_
_symmetry_equiv_pos_as_xyz
'x, y, z'
'-x, -y, -z'

loop_
_atom_site_label
_atom_site_type_symbol
_atom_site_fract_x
_atom_site_fract_y
_atom_site_fract_z
_atom_site_U_iso_or_equiv
_atom_site_adp_type
_atom_site_occupancy
_atom_site_symmetry_multiplicity
_atom_site_calc_flag
_atom_site_refinement_flags
S1 S 0.34370(3) 0.61657(3) 0.52156(2) 0.01521(6) Uani 1 1 d .
S2 S 0.15417(3) 0.92505(3) 0.38794(2) 0.01411(6) Uani 1 1 d .
S3 S -0.28439(3) 0.83821(3) 0.53943(2) 0.01675(6) Uani 1 1 d .
S4 S -0.09721(3) 0.52315(3) 0.64969(2) 0.01727(6) Uani 1 1 d .
S5 S 0.31501(3) 0.57204(3) -0.00768(2) 0.01337(6) Uani 1 1 d .
S6 S 0.11193(3) 0.71868(3) -0.20514(2) 0.01425(6) Uani 1 1 d .
S7 S -0.28577(3) 1.02193(3) -0.00103(2) 0.01452(6) Uani 1 1 d .
S8 S -0.07274(3) 0.90685(3) 0.18069(2) 0.01465(6) Uani 1 1 d .
O1 O 0.40349(8) 0.92666(8) 0.28387(7) 0.01789(16) Uani 1 1 d .
H1 H 0.4626 0.8995 0.2452 0.027 Uiso 1 1 calc R
O2 O -0.32314(8) 0.78565(9) 0.79440(7) 0.01821(16) Uani 1 1 d .
H2 H -0.3382 0.8707 0.7537 0.027 Uiso 1 1 calc R
O3 O 0.32630(9) 0.28508(8) -0.01755(7) 0.01909(17) Uani 1 1 d .
H3 H 0.3288 0.2613 0.0501 0.029 Uiso 1 1 calc R
O4 O -0.38983(8) 0.83155(9) 0.17542(7) 0.01827(16) Uani 1 1 d .
H4 H -0.3893 0.8217 0.1169 0.027 Uiso 1 1 calc R
C1 C 0.42960(11) 0.80513(12) 0.38475(9) 0.0156(2) Uani 1 1 d .
H1A H 0.4353 0.8291 0.4467 0.019 Uiso 1 1 calc R
H1B H 0.5182 0.7198 0.3908 0.019 Uiso 1 1 calc R
C2 C 0.31370(10) 0.76819(11) 0.38939(8) 0.01196(19) Uani 1 1 d .
C3 C 0.29896(12) 0.72923(12) 0.29691(9) 0.0167(2) Uani 1 1 d .
H3A H 0.2770 0.8130 0.2265 0.025 Uiso 1 1 calc R
H3B H 0.2252 0.7042 0.3050 0.025 Uiso 1 1 calc R
H3C H 0.3852 0.6454 0.2996 0.025 Uiso 1 1 calc R
C4 C 0.16840(11) 0.67056(11) 0.52294(9) 0.0131(2) Uani 1 1 d .
C5 C 0.07772(11) 0.81955(11) 0.46148(8) 0.0126(2) Uani 1 1 d .
C6 C -0.06256(11) 0.87655(11) 0.46362(9) 0.0141(2) Uani 1 1 d .
H6 H -0.1241 0.9777 0.4228 0.017 Uiso 1 1 calc R
C7 C -0.11067(11) 0.78225(12) 0.52679(9) 0.0139(2) Uani 1 1 d .
C8 C -0.02036(11) 0.63171(12) 0.58334(9) 0.0142(2) Uani 1 1 d .
C9 C 0.12004(11) 0.57515(11) 0.58236(9) 0.0149(2) Uani 1 1 d .
H9 H 0.1814 0.4735 0.6215 0.018 Uiso 1 1 calc R
C10 C -0.24850(11) 0.67315(12) 0.66408(9) 0.0145(2) Uani 1 1 d .
C11 C -0.21013(11) 0.68335(12) 0.76655(9) 0.0149(2) Uani 1 1 d .
H11A H -0.1720 0.5857 0.8288 0.018 Uiso 1 1 calc R
H11B H -0.1377 0.7119 0.7543 0.018 Uiso 1 1 calc R
C12 C -0.37116(12) 0.64713(13) 0.67201(10) 0.0204(2) Uani 1 1 d .
H12A H -0.3550 0.5641 0.7414 0.031 Uiso 1 1 calc R
H12B H -0.3837 0.6258 0.6109 0.031 Uiso 1 1 calc R
H12C H -0.4537 0.7348 0.6688 0.031 Uiso 1 1 calc R
C13 C 0.37785(11) 0.50301(13) -0.18367(9) 0.0189(2) Uani 1 1 d .
H13A H 0.4584 0.4131 -0.1350 0.028 Uiso 1 1 calc R
H13B H 0.4005 0.5823 -0.2149 0.028 Uiso 1 1 calc R
H13C H 0.3497 0.4873 -0.2428 0.028 Uiso 1 1 calc R
C14 C 0.26084(10) 0.54408(11) -0.11882(9) 0.0131(2) Uani 1 1 d .
C15 C 0.21480(11) 0.42798(12) -0.07540(9) 0.0157(2) Uani 1 1 d .
H15A H 0.1473 0.4514 -0.0262 0.019 Uiso 1 1 calc R
H15B H 0.1689 0.4307 -0.1376 0.019 Uiso 1 1 calc R
C16 C 0.14878(10) 0.69815(11) -0.00312(9) 0.01194(19) Uani 1 1 d .
C17 C 0.04927(11) 0.76216(11) -0.09451(8) 0.01206(19) Uani 1 1 d .
C18 C -0.08689(10) 0.85807(11) -0.09597(9) 0.0129(2) Uani 1 1 d .
H18 H -0.1558 0.8960 -0.1554 0.016 Uiso 1 1 calc R
C19 C -0.11986(10) 0.89726(11) -0.00854(9) 0.0126(2) Uani 1 1 d .
C20 C -0.01847(11) 0.83957(11) 0.08006(9) 0.0127(2) Uani 1 1 d .
C21 C 0.11530(10) 0.73671(11) 0.08428(9) 0.0133(2) Uani 1 1 d .
H21 H 0.1830 0.6933 0.1461 0.016 Uiso 1 1 calc R
C22 C -0.25113(10) 0.95638(11) 0.14773(9) 0.0130(2) Uani 1 1 d .
C23 C -0.34631(12) 1.07613(12) 0.18266(10) 0.0185(2) Uani 1 1 d .
H23A H -0.4415 1.1014 0.1645 0.028 Uiso 1 1 calc R
H23B H -0.3354 1.1628 0.1441 0.028 Uiso 1 1 calc R
H23C H -0.3233 1.0412 0.2618 0.028 Uiso 1 1 calc R
C24 C -0.26142(11) 0.81600(12) 0.20632(9) 0.0146(2) Uani 1 1 d .
H24A H -0.1873 0.7373 0.1901 0.017 Uiso 1 1 calc R
H24B H -0.2465 0.7855 0.2863 0.017 Uiso 1 1 calc R

loop_
_atom_site_aniso_label
_atom_site_aniso_U_11
_atom_site_aniso_U_22
_atom_site_aniso_U_33
_atom_site_aniso_U_23
_atom_site_aniso_U_13
_atom_site_aniso_U_12
S1 0.01234(12) 0.01347(12) 0.01218(13) -0.00073(10) 0.00290(9) -0.00449(10)
S2 0.01480(12) 0.01008(12) 0.01513(13) -0.00418(10) 0.00618(10) -0.00561(10)
S3 0.01291(12) 0.01711(13) 0.01535(13) -0.00290(11) 0.00280(10) -0.00693(10)
S4 0.01977(13) 0.01423(12) 0.02127(14) -0.00876(11) 0.00991(11) -0.01048(11)
S5 0.01031(11) 0.01576(12) 0.01459(13) -0.00805(10) 0.00205(9) -0.00541(10)
S6 0.01440(12) 0.01550(12) 0.01014(12) -0.00516(10) 0.00221(9) -0.00547(10)
S7 0.01130(12) 0.01427(12) 0.01245(13) -0.00350(10) 0.00252(9) -0.00387(10)
S8 0.01312(12) 0.01829(13) 0.01663(13) -0.01121(11) 0.00426(10) -0.00775(10)
O1 0.0182(4) 0.0129(4) 0.0192(4) -0.0044(3) 0.0096(3) -0.0076(3)
O2 0.0203(4) 0.0136(4) 0.0177(4) -0.0064(3) 0.0090(3) -0.0067(3)
O3 0.0244(4) 0.0139(4) 0.0147(4) -0.0063(3) 0.0035(3) -0.0059(3)
O4 0.0189(4) 0.0268(4) 0.0196(4) -0.0145(4) 0.0098(3) -0.0158(3)
C1 0.0143(5) 0.0144(5) 0.0154(5) -0.0036(4) 0.0030(4) -0.0072(4)
C2 0.0130(5) 0.0104(4) 0.0095(5) -0.0027(4) 0.0033(4) -0.0049(4)
C3 0.0209(5) 0.0174(5) 0.0138(5) -0.0082(4) 0.0055(4) -0.0098(4)
C4 0.0129(5) 0.0134(5) 0.0113(5) -0.0055(4) 0.0043(4) -0.0050(4)
C5 0.0156(5) 0.0123(5) 0.0098(5) -0.0047(4) 0.0046(4) -0.0069(4)
C6 0.0157(5) 0.0123(5) 0.0115(5) -0.0046(4) 0.0033(4) -0.0053(4)
C7 0.0132(5) 0.0157(5) 0.0125(5) -0.0065(4) 0.0041(4) -0.0065(4)
C8 0.0181(5) 0.0140(5) 0.0128(5) -0.0064(4) 0.0069(4) -0.0092(4)
C9 0.0169(5) 0.0113(5) 0.0137(5) -0.0047(4) 0.0051(4) -0.0055(4)
C10 0.0138(5) 0.0146(5) 0.0151(5) -0.0053(4) 0.0044(4) -0.0080(4)
C11 0.0132(5) 0.0155(5) 0.0147(5) -0.0065(4) 0.0038(4) -0.0062(4)
C12 0.0173(5) 0.0235(6) 0.0219(6) -0.0064(5) 0.0035(4) -0.0138(5)
C13 0.0167(5) 0.0235(6) 0.0157(5) -0.0102(5) 0.0072(4) -0.0080(4)
C14 0.0129(5) 0.0149(5) 0.0114(5) -0.0067(4) 0.0030(4) -0.0057(4)
C15 0.0175(5) 0.0152(5) 0.0156(5) -0.0079(4) 0.0028(4) -0.0078(4)
C16 0.0106(4) 0.0120(4) 0.0144(5) -0.0057(4) 0.0033(4) -0.0064(4)
C17 0.0143(5) 0.0128(5) 0.0105(5) -0.0048(4) 0.0036(4) -0.0079(4)
C18 0.0129(5) 0.0134(5) 0.0110(5) -0.0031(4) 0.0013(4) -0.0069(4)
C19 0.0110(4) 0.0116(5) 0.0136(5) -0.0037(4) 0.0034(4) -0.0057(4)
C20 0.0145(5) 0.0140(5) 0.0124(5) -0.0065(4) 0.0042(4) -0.0085(4)
C21 0.0125(5) 0.0149(5) 0.0132(5) -0.0059(4) 0.0011(4) -0.0071(4)
C22 0.0123(5) 0.0139(5) 0.0131(5) -0.0062(4) 0.0038(4) -0.0062(4)
C23 0.0173(5) 0.0160(5) 0.0225(6) -0.0111(5) 0.0073(4) -0.0062(4)
C24 0.0160(5) 0.0150(5) 0.0139(5) -0.0060(4) 0.0040(4) -0.0087(4)

loop_
_atom_type_symbol
_atom_type_description
_atom_type_scat_dispersion_real
_atom_type_scat_dispersion_imag
_atom_type_scat_source
C C 0.0033 0.0016 'International Tables Vol C Tables 4.2.6.8 and 6.1.1.4'
H H 0.0000 0.0000 'International Tables Vol C Tables 4.2.6.8 and 6.1.1.4'
O O 0.0106 0.0060 'International Tables Vol C Tables 4.2.6.8 and 6.1.1.4'
S S 0.1246 0.1234 'International Tables Vol C Tables 4.2.6.8 and 6.1.1.4'

loop_
_geom_angle_atom_site_label_1
_geom_angle_atom_site_label_2
_geom_angle_atom_site_label_3
_geom_angle
C4 S1 C2 94.06(5)
C5 S2 C2 94.65(5)
C7 S3 C10 94.65(5)
C8 S4 C10 93.98(5)
C16 S5 C14 94.82(5)
C17 S6 C14 94.25(5)
C19 S7 C22 94.13(5)
C20 S8 C22 93.63(5)
C1 O1 H1 109.5
C11 O2 H2 109.5
C15 O3 H3 109.5
C24 O4 H4 109.5
O1 C1 C2 109.25(9)
O1 C1 H1A 109.8
C2 C1 H1A 109.8
O1 C1 H1B 109.8
C2 C1 H1B 109.8
H1A C1 H1B 108.3
C3 C2 C1 112.97(9)
C3 C2 S1 109.80(7)
C1 C2 S1 109.24(7)
C3 C2 S2 111.12(7)
C1 C2 S2 107.98(7)
S1 C2 S2 105.44(6)
C2 C3 H3A 109.5
C2 C3 H3B 109.5
H3A C3 H3B 109.5
C2 C3 H3C 109.5
H3A C3 H3C 109.5
H3B C3 H3C 109.5
C9 C4 C5 120.90(10)
C9 C4 S1 123.50(8)
C5 C4 S1 115.58(8)
C6 C5 C4 120.49(10)
C6 C5 S2 123.98(8)
C4 C5 S2 115.50(8)
C7 C6 C5 118.67(10)
C7 C6 H6 120.7
C5 C6 H6 120.7
C6 C7 C8 120.61(10)
C6 C7 S3 123.98(8)
C8 C7 S3 115.38(8)
C9 C8 C7 120.60(10)
C9 C8 S4 123.63(8)
C7 C8 S4 115.73(8)
C4 C9 C8 118.57(10)
C4 C9 H9 120.7
C8 C9 H9 120.7
C12 C10 C11 111.79(9)
C12 C10 S4 110.97(8)
C11 C10 S4 106.99(7)
C12 C10 S3 109.61(8)
C11 C10 S3 111.53(7)
S4 C10 S3 105.77(6)
O2 C11 C10 113.00(9)
O2 C11 H11A 109.0
C10 C11 H11A 109.0
O2 C11 H11B 109.0
C10 C11 H11B 109.0
H11A C11 H11B 107.8
C10 C12 H12A 109.5
C10 C12 H12B 109.5
H12A C12 H12B 109.5
C10 C12 H12C 109.5
H12A C12 H12C 109.5
H12B C12 H12C 109.5
C14 C13 H13A 109.5
C14 C13 H13B 109.5
H13A C13 H13B 109.5
C14 C13 H13C 109.5
H13A C13 H13C 109.5
H13B C13 H13C 109.5
C13 C14 C15 111.24(9)
C13 C14 S6 110.71(8)
C15 C14 S6 107.71(7)
C13 C14 S5 109.13(7)
C15 C14 S5 111.77(7)
S6 C14 S5 106.16(6)
O3 C15 C14 112.20(9)
O3 C15 H15A 109.2
C14 C15 H15A 109.2
O3 C15 H15B 109.2
C14 C15 H15B 109.2
H15A C15 H15B 107.9
C21 C16 C17 120.56(9)
C21 C16 S5 123.05(8)
C17 C16 S5 116.37(8)
C18 C17 C16 120.43(10)
C18 C17 S6 124.45(8)
C16 C17 S6 115.05(8)
C19 C18 C17 118.68(10)
C19 C18 H18 120.7
C17 C18 H18 120.7
C18 C19 C20 120.70(9)
C18 C19 S7 123.93(8)
C20 C19 S7 115.36(8)
C21 C20 C19 120.23(10)
C21 C20 S8 123.99(8)
C19 C20 S8 115.78(8)
C20 C21 C16 119.15(10)
C20 C21 H21 120.4
C16 C21 H21 120.4
C23 C22 C24 112.31(9)
C23 C22 S8 110.43(8)
C24 C22 S8 106.88(7)
C23 C22 S7 110.44(8)
C24 C22 S7 110.44(7)
S8 C22 S7 106.11(6)
C22 C23 H23A 109.5
C22 C23 H23B 109.5
H23A C23 H23B 109.5
C22 C23 H23C 109.5
H23A C23 H23C 109.5
H23B C23 H23C 109.5
O4 C24 C22 113.67(9)
O4 C24 H24A 108.8
C22 C24 H24A 108.8
O4 C24 H24B 108.8
C22 C24 H24B 108.8
H24A C24 H24B 107.7

loop_
_geom_bond_atom_site_label_1
_geom_bond_atom_site_label_2
_geom_bond_distance
S1 C4 1.7609(11)
S1 C2 1.8322(11)
S2 C5 1.7573(11)
S2 C2 1.8375(11)
S3 C7 1.7618(11)
S3 C10 1.8403(12)
S4 C8 1.7628(11)
S4 C10 1.8303(11)
S5 C16 1.7571(11)
S5 C14 1.8365(11)
S6 C17 1.7647(11)
S6 C14 1.8336(12)
S7 C19 1.7615(11)
S7 C22 1.8323(11)
S8 C20 1.7613(11)
S8 C22 1.8276(11)
O1 C1 1.4233(13)
O1 H1 0.8400
O2 C11 1.4207(13)
O2 H2 0.8400
O3 C15 1.4196(13)
O3 H3 0.8400
O4 C24 1.4267(13)
O4 H4 0.8400
C1 C2 1.5309(15)
C1 H1A 0.9900
C1 H1B 0.9900
C2 C3 1.5202(15)
C3 H3A 0.9800
C3 H3B 0.9800
C3 H3C 0.9800
C4 C9 1.3898(15)
C4 C5 1.4017(15)
C5 C6 1.3935(15)
C6 C7 1.3920(15)
C6 H6 0.9500
C7 C8 1.4043(15)
C8 C9 1.3928(15)
C9 H9 0.9500
C10 C12 1.5239(15)
C10 C11 1.5315(15)
C11 H11A 0.9900
C11 H11B 0.9900
C12 H12A 0.9800
C12 H12B 0.9800
C12 H12C 0.9800
C13 C14 1.5255(15)
C13 H13A 0.9800
C13 H13B 0.9800
C13 H13C 0.9800
C14 C15 1.5337(15)
C15 H15A 0.9900
C15 H15B 0.9900
C16 C21 1.3905(15)
C16 C17 1.4014(15)
C17 C18 1.3947(14)
C18 C19 1.3943(15)
C18 H18 0.9500
C19 C20 1.4037(15)
C20 C21 1.3904(14)
C21 H21 0.9500
C22 C23 1.5226(14)
C22 C24 1.5365(15)
C23 H23A 0.9800
C23 H23B 0.9800
C23 H23C 0.9800
C24 H24A 0.9900
C24 H24B 0.9900

loop_
_geom_hbond_atom_site_label_D
_geom_hbond_atom_site_label_H
_geom_hbond_atom_site_label_A
_geom_hbond_distance_DH
_geom_hbond_distance_HA
_geom_hbond_distance_DA
_geom_hbond_angle_DHA
_geom_hbond_site_symmetry_A
O1 H1 O4 0.84 1.85 2.6859(12) 172.2 1_655
O2 H2 O1 0.84 1.91 2.6993(12) 155.0 2_576
O3 H3 O2 0.84 1.95 2.7928(12) 176.6 2_566
O4 H4 O3 0.84 2.04 2.8302(12) 156.3 2_565

loop_
_geom_torsion_atom_site_label_1
_geom_torsion_atom_site_label_2
_geom_torsion_atom_site_label_3
_geom_torsion_atom_site_label_4
_geom_torsion
O1 C1 C2 C3 59.78(11)
O1 C1 C2 S1 -177.71(7)
O1 C1 C2 S2 -63.52(10)
C4 S1 C2 C3 -83.76(8)
C4 S1 C2 C1 151.85(8)
C4 S1 C2 S2 36.03(6)
C5 S2 C2 C3 84.09(8)
C5 S2 C2 C1 -151.50(7)
C5 S2 C2 S1 -34.82(6)
C2 S1 C4 C9 156.33(9)
C2 S1 C4 C5 -25.22(9)
C9 C4 C5 C6 3.59(16)
S1 C4 C5 C6 -174.91(8)
C9 C4 C5 S2 -178.34(8)
S1 C4 C5 S2 3.17(11)
C2 S2 C5 C6 -161.41(10)
C2 S2 C5 C4 20.59(9)
C4 C5 C6 C7 -0.81(16)
S2 C5 C6 C7 -178.72(8)
C5 C6 C7 C8 -2.77(16)
C5 C6 C7 S3 179.00(8)
C10 S3 C7 C6 -162.01(10)
C10 S3 C7 C8 19.67(9)
C6 C7 C8 C9 3.70(16)
S3 C7 C8 C9 -177.92(8)
C6 C7 C8 S4 -174.37(8)
S3 C7 C8 S4 4.01(11)
C10 S4 C8 C9 156.41(10)
C10 S4 C8 C7 -25.58(9)
C5 C4 C9 C8 -2.66(16)
S1 C4 C9 C8 175.71(8)
C7 C8 C9 C4 -0.94(16)
S4 C8 C9 C4 176.97(8)
C8 S4 C10 C12 154.65(8)
C8 S4 C10 C11 -83.16(8)
C8 S4 C10 S3 35.85(6)
C7 S3 C10 C12 -154.01(8)
C7 S3 C10 C11 81.64(8)
C7 S3 C10 S4 -34.32(6)
C12 C10 C11 O2 -51.98(12)
S4 C10 C11 O2 -173.66(7)
S3 C10 C11 O2 71.13(10)
C17 S6 C14 C13 -153.12(8)
C17 S6 C14 C15 85.05(8)
C17 S6 C14 S5 -34.81(6)
C16 S5 C14 C13 151.59(8)
C16 S5 C14 C15 -84.95(8)
C16 S5 C14 S6 32.23(6)
C13 C14 C15 O3 51.79(12)
S6 C14 C15 O3 173.28(7)
S5 C14 C15 O3 -70.47(10)
C14 S5 C16 C21 164.07(9)
C14 S5 C16 C17 -17.18(9)
C21 C16 C17 C18 -4.37(16)
S5 C16 C17 C18 176.85(8)
C21 C16 C17 S6 172.69(8)
S5 C16 C17 S6 -6.08(11)
C14 S6 C17 C18 -157.08(9)
C14 S6 C17 C16 25.99(9)
C16 C17 C18 C19 4.74(15)
S6 C17 C18 C19 -172.03(8)
C17 C18 C19 C20 -1.00(15)
C17 C18 C19 S7 177.68(8)
C22 S7 C19 C18 160.04(9)
C22 S7 C19 C20 -21.22(9)
C18 C19 C20 C21 -3.20(16)
S7 C19 C20 C21 178.01(8)
C18 C19 C20 S8 176.38(8)
S7 C19 C20 S8 -2.41(11)
C22 S8 C20 C21 -155.69(10)
C22 S8 C20 C19 24.75(9)
C19 C20 C21 C16 3.61(16)
S8 C20 C21 C16 -175.94(8)
C17 C16 C21 C20 0.13(15)
S5 C16 C21 C20 178.82(8)
C20 S8 C22 C23 -156.00(8)
C20 S8 C22 C24 81.57(8)
C20 S8 C22 S7 -36.31(6)
C19 S7 C22 C23 155.10(8)
C19 S7 C22 C24 -80.06(8)
C19 S7 C22 S8 35.41(6)
C23 C22 C24 O4 67.79(12)
S8 C22 C24 O4 -170.96(7)
S7 C22 C24 O4 -55.97(10)
